data_4061396
_journal_name_full Organometallics
_journal_paper_doi 10.1021/om049318g
_journal_year 2005
_chemical_formula_sum 'C38 H58 N2 O Ti'
_chemical_formula_weight 606.76
_space_group_IT_number 144
_symmetry_cell_setting trigonal
_symmetry_space_group_name_Hall 'P 31'
_symmetry_space_group_name_H-M 'P 31'
_cell_angle_alpha 90.00
_cell_angle_beta 90.00
_cell_angle_gamma 120.00
_cell_formula_units_Z 9
_cell_length_a 29.025(4)
_cell_length_b 29.025(4)
_cell_length_c 12.170(2)
_cell_measurement_temperature 125(2)
_cell_volume 8879(2)
_diffrn_ambient_temperature 293(2)
_exptl_crystal_density_diffrn 1.021
_cod_depositor_comments
;
The following automatic conversions were performed:
'_symmetry_cell_setting' value 'Trigonal' changed to 'trigonal' according
to '/home/saulius/struct/CIF-dictionaries/cif_core.dic' dictionary named
'cif_core.dic' version 2.4.1 from 2010-06-29.

Automatic conversion script
Id: cif_fix_enum 1527 2010-12-29 10:47:43Z saulius 
;
_cod_database_code 4061396

loop_
_symmetry_equiv_pos_as_xyz
'x, y, z'
'-y, x-y, z+1/3'
'-x+y, -x, z+2/3'

loop_
_atom_site_label
_atom_site_type_symbol
_atom_site_fract_x
_atom_site_fract_y
_atom_site_fract_z
_atom_site_U_iso_or_equiv
_atom_site_adp_type
_atom_site_occupancy
_atom_site_symmetry_multiplicity
_atom_site_calc_flag
_atom_site_refinement_flags
_atom_site_disorder_assembly
_atom_site_disorder_group
Ti1 Ti 0.80238(8) 0.59430(8) 0.79463(14) 0.0219(5) Uani 1 1 d . . .
N2 N 0.7802(3) 0.5740(3) 0.9503(6) 0.018(2) Uani 1 1 d . . .
C3 C 0.7381(4) 0.5843(4) 0.9733(8) 0.017(2) Uiso 1 1 d . . .
C4 C 0.7047(4) 0.5878(4) 0.8959(8) 0.024(3) Uiso 1 1 d . . .
H4 H 0.6842 0.6012 0.9253 0.029 Uiso 1 1 calc R . .
C5 C 0.6942(4) 0.5749(4) 0.7755(8) 0.024(3) Uani 1 1 d . . .
N6 N 0.7340(3) 0.5651(3) 0.7213(7) 0.025(2) Uani 1 1 d . . .
C7 C 0.7997(4) 0.5541(4) 1.0388(8) 0.014(2) Uiso 1 1 d . . .
C8 C 0.7694(4) 0.4989(4) 1.0722(8) 0.022(3) Uani 1 1 d . . .
C9 C 0.7863(5) 0.4814(5) 1.1617(9) 0.034(3) Uani 1 1 d . . .
H9 H 0.7655 0.4464 1.1852 0.041 Uiso 1 1 calc R . .
C10 C 0.8333(5) 0.5145(5) 1.2170(9) 0.041(3) Uani 1 1 d . . .
H10 H 0.8439 0.5016 1.2759 0.049 Uiso 1 1 calc R . .
C11 C 0.8646(5) 0.5675(5) 1.1839(9) 0.035(3) Uani 1 1 d . . .
H11 H 0.8961 0.5893 1.2212 0.042 Uiso 1 1 calc R . .
C12 C 0.8497(4) 0.5886(5) 1.0955(9) 0.030(3) Uani 1 1 d . . .
C13 C 0.8862(4) 0.6492(5) 1.0625(10) 0.038(3) Uani 1 1 d . . .
H13 H 0.8685 0.6570 1.0030 0.045 Uiso 1 1 calc R . .
C14 C 0.9413(5) 0.6566(5) 1.0150(10) 0.058(4) Uani 1 1 d . . .
H14A H 0.9339 0.6292 0.9621 0.088 Uiso 1 1 calc R . .
H14B H 0.9619 0.6542 1.0742 0.088 Uiso 1 1 calc R . .
H14C H 0.9610 0.6908 0.9805 0.088 Uiso 1 1 calc R . .
C15 C 0.8964(5) 0.6888(5) 1.1576(11) 0.064(5) Uani 1 1 d . . .
H15A H 0.9102 0.6795 1.2201 0.096 Uiso 1 1 calc R . .
H15B H 0.8635 0.6872 1.1773 0.096 Uiso 1 1 calc R . .
H15C H 0.9216 0.7242 1.1343 0.096 Uiso 1 1 calc R . .
C16 C 0.7185(5) 0.4589(4) 1.0079(9) 0.038(3) Uani 1 1 d . . .
H16 H 0.7130 0.4789 0.9494 0.046 Uiso 1 1 calc R . .
C17 C 0.6658(5) 0.4319(5) 1.0811(11) 0.057(4) Uani 1 1 d . . .
H17A H 0.6599 0.4590 1.1117 0.086 Uiso 1 1 calc R . .
H17B H 0.6699 0.4120 1.1395 0.086 Uiso 1 1 calc R . .
H17C H 0.6360 0.4085 1.0362 0.086 Uiso 1 1 calc R . .
C18 C 0.7269(5) 0.4149(4) 0.9511(9) 0.040(3) Uani 1 1 d . . .
H18A H 0.7300 0.3930 1.0064 0.061 Uiso 1 1 calc R . .
H18B H 0.7588 0.4316 0.9078 0.061 Uiso 1 1 calc R . .
H18C H 0.6971 0.3933 0.9045 0.061 Uiso 1 1 calc R . .
C19 C 0.7306(5) 0.5952(5) 1.0947(8) 0.032(3) Uani 1 1 d . . .
H19A H 0.7620 0.6264 1.1199 0.048 Uiso 1 1 calc R . .
H19B H 0.7244 0.5653 1.1390 0.048 Uiso 1 1 calc R . .
H19C H 0.7006 0.6006 1.1004 0.048 Uiso 1 1 calc R . .
C20 C 0.6504(5) 0.5739(5) 0.7226(9) 0.040(3) Uani 1 1 d . . .
H20A H 0.6449 0.5665 0.6478 0.048 Uiso 1 1 calc R . .
H20B H 0.6270 0.5805 0.7625 0.048 Uiso 1 1 calc R . .
C21 C 0.7217(5) 0.5463(5) 0.6021(8) 0.033(3) Uani 1 1 d . . .
C22 C 0.7016(4) 0.4916(5) 0.5798(9) 0.029(3) Uani 1 1 d . . .
C23 C 0.6988(5) 0.4763(6) 0.4645(10) 0.050(4) Uani 1 1 d . . .
H23 H 0.6862 0.4407 0.4473 0.060 Uiso 1 1 calc R . .
C24 C 0.7144(6) 0.5135(7) 0.3792(11) 0.054(4) Uani 1 1 d . . .
H24 H 0.7136 0.5031 0.3066 0.064 Uiso 1 1 calc R . .
C25 C 0.7311(5) 0.5656(6) 0.4043(9) 0.046(4) Uani 1 1 d . . .
H25 H 0.7381 0.5892 0.3465 0.056 Uiso 1 1 calc R . .
C26 C 0.7383(5) 0.5860(5) 0.5156(9) 0.038(3) Uani 1 1 d . . .
C27 C 0.7595(6) 0.6481(6) 0.5392(10) 0.053(4) Uani 1 1 d . . .
H27 H 0.7610 0.6536 0.6188 0.064 Uiso 1 1 calc R . .
C28 C 0.8172(5) 0.6804(6) 0.4914(11) 0.065(5) Uani 1 1 d . . .
H28A H 0.8338 0.7164 0.5175 0.097 Uiso 1 1 calc R . .
H28B H 0.8156 0.6802 0.4126 0.097 Uiso 1 1 calc R . .
H28C H 0.8376 0.6645 0.5149 0.097 Uiso 1 1 calc R . .
C29 C 0.7230(7) 0.6657(7) 0.4896(11) 0.080(5) Uani 1 1 d . . .
H29A H 0.7203 0.6593 0.4118 0.121 Uiso 1 1 calc R . .
H29B H 0.7373 0.7030 0.5030 0.121 Uiso 1 1 calc R . .
H29C H 0.6884 0.6460 0.5224 0.121 Uiso 1 1 calc R . .
C30 C 0.6837(5) 0.4489(5) 0.6702(10) 0.043(3) Uani 1 1 d . . .
H30 H 0.7098 0.4648 0.7296 0.052 Uiso 1 1 calc R . .
C31 C 0.6285(6) 0.4358(5) 0.7209(11) 0.062(5) Uani 1 1 d . . .
H31A H 0.6189 0.4098 0.7781 0.093 Uiso 1 1 calc R . .
H31B H 0.6017 0.4219 0.6646 0.093 Uiso 1 1 calc R . .
H31C H 0.6312 0.4676 0.7508 0.093 Uiso 1 1 calc R . .
C32 C 0.6828(5) 0.3968(5) 0.6388(11) 0.053(4) Uani 1 1 d . . .
H32A H 0.6553 0.3778 0.5854 0.079 Uiso 1 1 calc R . .
H32B H 0.6758 0.3752 0.7032 0.079 Uiso 1 1 calc R . .
H32C H 0.7166 0.4051 0.6084 0.079 Uiso 1 1 calc R . .
C33 C 0.8472(4) 0.5716(4) 0.7368(9) 0.031(3) Uani 1 1 d . . .
H33 H 0.8659 0.5735 0.8002 0.038 Uiso 1 1 calc R . .
C35 C 0.9358(5) 0.5802(6) 0.6718(10) 0.057(4) Uani 1 1 d . . .
H35A H 0.9518 0.5686 0.6174 0.085 Uiso 1 1 calc R . .
H35B H 0.9431 0.5719 0.7437 0.085 Uiso 1 1 calc R . .
H35C H 0.9502 0.6179 0.6655 0.085 Uiso 1 1 calc R . .
C36 C 0.8641(5) 0.5651(6) 0.5338(9) 0.062(5) Uani 1 1 d . . .
H36A H 0.8266 0.5453 0.5188 0.093 Uiso 1 1 calc R . .
H36B H 0.8827 0.5559 0.4810 0.093 Uiso 1 1 calc R . .
H36C H 0.8762 0.6025 0.5290 0.093 Uiso 1 1 calc R . .
C34 C 0.8750(4) 0.5514(5) 0.6536(9) 0.027(3) Uani 1 1 d . . .
C37 C 0.8506(6) 0.4901(6) 0.6653(13) 0.076(5) Uani 1 1 d . . .
H37A H 0.8135 0.4726 0.6472 0.114 Uiso 1 1 calc R . .
H37B H 0.8548 0.4817 0.7396 0.114 Uiso 1 1 calc R . .
H37C H 0.8685 0.4783 0.6164 0.114 Uiso 1 1 calc R . .
O38 O 0.8477(3) 0.6789(3) 0.7887(6) 0.036(2) Uani 1 1 d . . .
C39 C 0.8267(5) 0.7139(4) 0.8331(10) 0.042(3) Uani 1 1 d . . .
H39A H 0.8106 0.7018 0.9049 0.051 Uiso 1 1 calc R . .
H39B H 0.8009 0.7146 0.7835 0.051 Uiso 1 1 calc R . .
C40 C 0.8782(7) 0.7693(5) 0.8402(13) 0.081(6) Uani 1 1 d . . .
H40A H 0.8698 0.7973 0.8273 0.097 Uiso 1 1 calc R . .
H40B H 0.8941 0.7745 0.9124 0.097 Uiso 1 1 calc R . .
C41 C 0.9127(9) 0.7708(7) 0.7610(19) 0.143(10) Uani 1 1 d . . .
H41A H 0.9492 0.7956 0.7821 0.172 Uiso 1 1 calc R . .
H41B H 0.9056 0.7822 0.6914 0.172 Uiso 1 1 calc R . .
C42 C 0.9042(5) 0.7116(5) 0.7497(12) 0.057(4) Uani 1 1 d . . .
H42A H 0.9082 0.7033 0.6743 0.069 Uiso 1 1 calc R . .
H42B H 0.9286 0.7068 0.7963 0.069 Uiso 1 1 calc R . .
Ti43 Ti 0.47024(9) 0.92811(9) 0.70990(16) 0.0284(6) Uani 1 1 d . . .
N44 N 0.5077(3) 0.8960(3) 0.7875(7) 0.020(2) Uiso 1 1 d . . .
C45 C 0.5556(5) 0.9042(4) 0.7347(8) 0.027(3) Uani 1 1 d . . .
C46 C 0.5596(5) 0.9182(4) 0.6113(8) 0.029(3) Uani 1 1 d . . .
H46 H 0.5936 0.9303 0.5836 0.035 Uiso 1 1 calc R . .
C47 C 0.5248(4) 0.9172(4) 0.5314(9) 0.028(3) Uani 1 1 d . . .
N48 N 0.4723(3) 0.9074(4) 0.5528(7) 0.026(2) Uani 1 1 d . . .
C49 C 0.4975(5) 0.8754(4) 0.9055(8) 0.026(3) Uani 1 1 d . . .
C50 C 0.4622(5) 0.8203(5) 0.9221(10) 0.037(3) Uani 1 1 d . . .
C51 C 0.4493(5) 0.8036(5) 1.0379(10) 0.047(4) Uani 1 1 d . . .
H51 H 0.4245 0.7684 1.0544 0.057 Uiso 1 1 calc R . .
C52 C 0.4745(6) 0.8410(7) 1.1246(10) 0.057(4) Uani 1 1 d . . .
H52 H 0.4664 0.8297 1.1971 0.068 Uiso 1 1 calc R . .
C53 C 0.5116(6) 0.8948(6) 1.1026(9) 0.048(4) Uani 1 1 d . . .
H53 H 0.5282 0.9184 1.1602 0.058 Uiso 1 1 calc R . .
C54 C 0.5236(5) 0.9128(5) 0.9920(9) 0.039(3) Uani 1 1 d . . .
C55 C 0.5684(5) 0.9741(5) 0.9753(11) 0.047(4) Uiso 1 1 d . . .
H55 H 0.5745 0.9796 0.8960 0.056 Uiso 1 1 calc R . .
C56 C 0.5457(6) 1.0096(6) 1.0129(10) 0.062(5) Uani 1 1 d . . .
H56A H 0.5660 1.0442 0.9804 0.094 Uiso 1 1 calc R . .
H56B H 0.5477 1.0128 1.0915 0.094 Uiso 1 1 calc R . .
H56C H 0.5092 0.9939 0.9901 0.094 Uiso 1 1 calc R . .
C57 C 0.6234(5) 0.9907(6) 1.0286(10) 0.064(4) Uani 1 1 d . . .
H57A H 0.6196 0.9873 1.1070 0.096 Uiso 1 1 calc R . .
H57B H 0.6484 1.0269 1.0099 0.096 Uiso 1 1 calc R . .
H57C H 0.6361 0.9679 1.0018 0.096 Uiso 1 1 calc R . .
C58 C 0.4333(5) 0.7805(4) 0.8270(9) 0.032(3) Uani 1 1 d . . .
H58 H 0.4248 0.7986 0.7693 0.039 Uiso 1 1 calc R . .
C59 C 0.3816(5) 0.7304(5) 0.8628(11) 0.065(5) Uani 1 1 d . . .
H59A H 0.3574 0.7406 0.8927 0.097 Uiso 1 1 calc R . .
H59B H 0.3896 0.7116 0.9176 0.097 Uiso 1 1 calc R . .
H59C H 0.3655 0.7077 0.8004 0.097 Uiso 1 1 calc R . .
C60 C 0.4732(5) 0.7633(5) 0.7782(10) 0.055(4) Uani 1 1 d . . .
H60A H 0.4569 0.7401 0.7167 0.082 Uiso 1 1 calc R . .
H60B H 0.4815 0.7452 0.8337 0.082 Uiso 1 1 calc R . .
H60C H 0.5052 0.7944 0.7547 0.082 Uiso 1 1 calc R . .
C61 C 0.5943(4) 0.8985(5) 0.7821(9) 0.039(3) Uani 1 1 d . . .
H61A H 0.5914 0.8884 0.8554 0.047 Uiso 1 1 calc R . .
H61B H 0.6240 0.9046 0.7415 0.047 Uiso 1 1 calc R . .
C62 C 0.5453(5) 0.9286(5) 0.4119(8) 0.031(3) Uani 1 1 d . . .
H62A H 0.5397 0.9559 0.3816 0.047 Uiso 1 1 calc R . .
H62B H 0.5263 0.8968 0.3689 0.047 Uiso 1 1 calc R . .
H62C H 0.5826 0.9401 0.4109 0.047 Uiso 1 1 calc R . .
C63 C 0.4349(4) 0.8907(5) 0.4608(9) 0.031(3) Uani 1 1 d . . .
C64 C 0.4061(4) 0.8362(4) 0.4300(9) 0.031(3) Uani 1 1 d . . .
C65 C 0.3732(4) 0.8207(5) 0.3352(9) 0.037(3) Uani 1 1 d . . .
H65 H 0.3559 0.7853 0.3130 0.044 Uiso 1 1 calc R . .
C66 C 0.3663(5) 0.8577(5) 0.2748(10) 0.043(3) Uani 1 1 d . . .
H66 H 0.3444 0.8470 0.2132 0.051 Uiso 1 1 calc R . .
C67 C 0.3928(5) 0.9117(5) 0.3078(10) 0.040(3) Uani 1 1 d . . .
H67 H 0.3881 0.9361 0.2670 0.048 Uiso 1 1 calc R . .
C68 C 0.4266(4) 0.9298(4) 0.4016(9) 0.027(3) Uani 1 1 d . . .
C69 C 0.4508(5) 0.9881(5) 0.4388(11) 0.043(4) Uani 1 1 d . . .
H69 H 0.4760 0.9942 0.4982 0.052 Uiso 1 1 calc R . .
C70 C 0.4077(6) 0.9994(5) 0.4846(11) 0.070(5) Uani 1 1 d . . .
H70A H 0.3869 0.9731 0.5388 0.105 Uiso 1 1 calc R . .
H70B H 0.3850 0.9980 0.4258 0.105 Uiso 1 1 calc R . .
H70C H 0.4245 1.0341 0.5175 0.105 Uiso 1 1 calc R . .
C71 C 0.4821(6) 1.0276(6) 0.3435(11) 0.072(5) Uani 1 1 d . . .
H71A H 0.4579 1.0241 0.2862 0.108 Uiso 1 1 calc R . .
H71B H 0.5082 1.0197 0.3148 0.108 Uiso 1 1 calc R . .
H71C H 0.4996 1.0634 0.3711 0.108 Uiso 1 1 calc R . .
C72 C 0.4125(5) 0.7937(5) 0.4959(9) 0.035(3) Uani 1 1 d . . .
H72 H 0.4374 0.8125 0.5561 0.042 Uiso 1 1 calc R . .
C73 C 0.4364(6) 0.7639(5) 0.4286(11) 0.061(4) Uani 1 1 d . . .
H73A H 0.4697 0.7895 0.3963 0.092 Uiso 1 1 calc R . .
H73B H 0.4120 0.7429 0.3717 0.092 Uiso 1 1 calc R . .
H73C H 0.4421 0.7411 0.4770 0.092 Uiso 1 1 calc R . .
C74 C 0.3582(5) 0.7524(5) 0.5500(10) 0.048(4) Uani 1 1 d . . .
H74A H 0.3322 0.7341 0.4935 0.072 Uiso 1 1 calc R . .
H74B H 0.3461 0.7706 0.5973 0.072 Uiso 1 1 calc R . .
H74C H 0.3630 0.7271 0.5921 0.072 Uiso 1 1 calc R . .
C75 C 0.4017(5) 0.9070(5) 0.7633(9) 0.037(3) Uani 1 1 d . . .
H75 H 0.3866 0.9087 0.6971 0.045 Uiso 1 1 calc R . .
C76 C 0.3510(5) 0.8886(5) 0.8381(10) 0.040(3) Uani 1 1 d . . .
C77 C 0.3152(6) 0.8281(7) 0.8298(13) 0.094(6) Uani 1 1 d . . .
H77A H 0.3077 0.8181 0.7540 0.141 Uiso 1 1 calc R . .
H77B H 0.2826 0.8174 0.8684 0.141 Uiso 1 1 calc R . .
H77C H 0.3330 0.8110 0.8619 0.141 Uiso 1 1 calc R . .
C78 C 0.3233(6) 0.9201(6) 0.8074(12) 0.079(5) Uani 1 1 d . . .
H78A H 0.2916 0.9077 0.8506 0.119 Uiso 1 1 calc R . .
H78B H 0.3141 0.9150 0.7308 0.119 Uiso 1 1 calc R . .
H78C H 0.3469 0.9572 0.8214 0.119 Uiso 1 1 calc R . .
C79 C 0.3740(6) 0.9023(8) 0.9608(10) 0.105(8) Uani 1 1 d . . .
H79A H 0.3462 0.8814 1.0120 0.157 Uiso 1 1 calc R . .
H79B H 0.3875 0.9394 0.9751 0.157 Uiso 1 1 calc R . .
H79C H 0.4023 0.8944 0.9687 0.157 Uiso 1 1 calc R . .
O80 O 0.5112(3) 1.0127(3) 0.7239(6) 0.035(2) Uani 1 1 d . . .
C81 C 0.4903(6) 1.0471(5) 0.7620(11) 0.056(4) Uani 1 1 d . . .
H81A H 0.4750 1.0366 0.8348 0.067 Uiso 1 1 calc R . .
H81B H 0.4632 1.0449 0.7121 0.067 Uiso 1 1 calc R . .
C82 C 0.5384(8) 1.1036(6) 0.7637(16) 0.101(7) Uani 1 1 d . . .
H82A H 0.5569 1.1111 0.8335 0.121 Uiso 1 1 calc R . .
H82B H 0.5275 1.1298 0.7509 0.121 Uiso 1 1 calc R . .
C83 C 0.5746(7) 1.1038(6) 0.6674(13) 0.081(6) Uani 1 1 d . . .
H83A H 0.5618 1.1073 0.5961 0.098 Uiso 1 1 calc R . .
H83B H 0.6114 1.1314 0.6766 0.098 Uiso 1 1 calc R . .
C84 C 0.5670(6) 1.0472(5) 0.6850(10) 0.052(4) Uani 1 1 d . . .
H84A H 0.5727 1.0336 0.6167 0.062 Uiso 1 1 calc R . .
H84B H 0.5920 1.0483 0.7392 0.062 Uiso 1 1 calc R . .
Ti85 Ti 0.11626(8) 0.25817(8) 0.75160(17) 0.0225(5) Uani 1 1 d . . .
N86 N 0.1552(3) 0.2279(3) 0.8275(6) 0.024(2) Uani 1 1 d . . .
C87 C 0.2056(5) 0.2425(5) 0.7790(9) 0.041(3) Uani 1 1 d . . .
C88 C 0.2129(4) 0.2550(4) 0.6594(9) 0.030(3) Uani 1 1 d . . .
H88 H 0.2476 0.2685 0.6347 0.036 Uiso 1 1 calc R . .
C89 C 0.1752(4) 0.2498(4) 0.5738(9) 0.029(3) Uani 1 1 d . . .
N90 N 0.1232(3) 0.2420(4) 0.5938(7) 0.027(2) Uani 1 1 d . . .
C91 C 0.1422(4) 0.2014(5) 0.9367(9) 0.028(3) Uani 1 1 d . . .
C92 C 0.1537(5) 0.2324(5) 1.0363(9) 0.035(3) Uani 1 1 d . . .
C93 C 0.1344(6) 0.2035(6) 1.1381(10) 0.054(4) Uani 1 1 d . . .
H93 H 0.1420 0.2225 1.2035 0.065 Uiso 1 1 calc R . .
C94 C 0.1053(6) 0.1490(6) 1.1422(10) 0.049(4) Uani 1 1 d . . .
H94 H 0.0917 0.1318 1.2088 0.059 Uiso 1 1 calc R . .
C95 C 0.0962(5) 0.1192(5) 1.0449(11) 0.049(4) Uani 1 1 d . . .
H95 H 0.0782 0.0823 1.0488 0.058 Uiso 1 1 calc R . .
C96 C 0.1143(5) 0.1448(5) 0.9394(10) 0.039(3) Uani 1 1 d . . .
C97 C 0.1006(6) 0.1096(5) 0.8377(10) 0.057(4) Uani 1 1 d . . .
H97 H 0.0949 0.1284 0.7773 0.068 Uiso 1 1 calc R . .
C98 C 0.0516(6) 0.0549(6) 0.8448(13) 0.091(6) Uani 1 1 d . . .
H98A H 0.0619 0.0291 0.8620 0.137 Uiso 1 1 calc R . .
H98B H 0.0333 0.0462 0.7756 0.137 Uiso 1 1 calc R . .
H98C H 0.0285 0.0548 0.9013 0.137 Uiso 1 1 calc R . .
C99 C 0.1494(7) 0.1018(6) 0.8035(12) 0.105(7) Uani 1 1 d . . .
H99A H 0.1405 0.0805 0.7382 0.158 Uiso 1 1 calc R . .
H99B H 0.1569 0.0843 0.8620 0.158 Uiso 1 1 calc R . .
H99C H 0.1802 0.1359 0.7898 0.158 Uiso 1 1 calc R . .
C100 C 0.1871(6) 0.2951(6) 1.0372(10) 0.050(4) Uani 1 1 d . . .
H100 H 0.2001 0.3068 0.9623 0.061 Uiso 1 1 calc R . .
C101 C 0.2357(6) 0.3155(6) 1.1129(11) 0.083(6) Uani 1 1 d . . .
H10A H 0.2568 0.3001 1.0912 0.124 Uiso 1 1 calc R . .
H10B H 0.2240 0.3057 1.1874 0.124 Uiso 1 1 calc R . .
H10C H 0.2566 0.3535 1.1074 0.124 Uiso 1 1 calc R . .
C102 C 0.1512(7) 0.3187(6) 1.0687(10) 0.078(6) Uani 1 1 d . . .
H10D H 0.1415 0.3117 1.1449 0.117 Uiso 1 1 calc R . .
H10E H 0.1196 0.3025 1.0244 0.117 Uiso 1 1 calc R . .
H10F H 0.1702 0.3564 1.0564 0.117 Uiso 1 1 calc R . .
C103 C 0.2502(5) 0.2468(5) 0.8373(10) 0.052(4) Uani 1 1 d . . .
H10G H 0.2477 0.2400 0.9123 0.063 Uiso 1 1 calc R . .
H10H H 0.2818 0.2565 0.8002 0.063 Uiso 1 1 calc R . .
C104 C 0.1956(5) 0.2577(5) 0.4563(8) 0.033(3) Uani 1 1 d . . .
H10I H 0.1863 0.2809 0.4183 0.050 Uiso 1 1 calc R . .
H10J H 0.1797 0.2239 0.4195 0.050 Uiso 1 1 calc R . .
H10K H 0.2335 0.2731 0.4568 0.050 Uiso 1 1 calc R . .
C105 C 0.0863(4) 0.2270(5) 0.5013(8) 0.024(3) Uani 1 1 d . . .
C106 C 0.0590(4) 0.1711(4) 0.4608(9) 0.023(3) Uani 1 1 d . . .
C107 C 0.0273(5) 0.1594(5) 0.3691(9) 0.039(3) Uani 1 1 d . . .
H107 H 0.0108 0.1251 0.3408 0.046 Uiso 1 1 calc R . .
C108 C 0.0194(5) 0.1979(5) 0.3177(10) 0.042(3) Uani 1 1 d . . .
H108 H -0.0028 0.1883 0.2567 0.050 Uiso 1 1 calc R . .
C109 C 0.0431(5) 0.2484(5) 0.3542(9) 0.044(4) Uani 1 1 d . . .
H109 H 0.0384 0.2735 0.3164 0.053 Uiso 1 1 calc R . .
C110 C 0.0757(5) 0.2636(5) 0.4506(9) 0.035(3) Uani 1 1 d . . .
C111 C 0.1023(6) 0.3243(5) 0.4895(10) 0.048(4) Uani 1 1 d . . .
H111 H 0.1192 0.3264 0.5605 0.058 Uiso 1 1 calc R . .
C112 C 0.1453(7) 0.3645(6) 0.4164(14) 0.094(6) Uani 1 1 d . . .
H11A H 0.1602 0.3991 0.4490 0.141 Uiso 1 1 calc R . .
H11B H 0.1304 0.3647 0.3459 0.141 Uiso 1 1 calc R . .
H11C H 0.1726 0.3553 0.4073 0.141 Uiso 1 1 calc R . .
C113 C 0.0586(6) 0.3393(6) 0.5121(11) 0.075(5) Uani 1 1 d . . .
H11D H 0.0404 0.3374 0.4448 0.112 Uiso 1 1 calc R . .
H11E H 0.0749 0.3749 0.5407 0.112 Uiso 1 1 calc R . .
H11F H 0.0336 0.3150 0.5647 0.112 Uiso 1 1 calc R . .
C114 C 0.0656(5) 0.1280(4) 0.5235(9) 0.034(3) Uani 1 1 d . . .
H114 H 0.0895 0.1456 0.5856 0.041 Uiso 1 1 calc R . .
C115 C 0.0126(5) 0.0856(5) 0.5704(10) 0.053(4) Uani 1 1 d . . .
H11G H 0.0161 0.0564 0.5975 0.079 Uiso 1 1 calc R . .
H11H H -0.0140 0.0731 0.5139 0.079 Uiso 1 1 calc R . .
H11I H 0.0024 0.1005 0.6296 0.079 Uiso 1 1 calc R . .
C116 C 0.0916(6) 0.1020(6) 0.4508(11) 0.071(5) Uani 1 1 d . . .
H11J H 0.0661 0.0784 0.3981 0.106 Uiso 1 1 calc R . .
H11K H 0.1025 0.0824 0.4971 0.106 Uiso 1 1 calc R . .
H11L H 0.1220 0.1294 0.4130 0.106 Uiso 1 1 calc R . .
C117 C 0.0443(4) 0.2292(4) 0.7949(8) 0.019(2) Uiso 1 1 d . . .
H117 H 0.0320 0.2374 0.7314 0.023 Uiso 1 1 calc R . .
C118 C -0.0071(4) 0.2029(5) 0.8564(9) 0.031(3) Uani 1 1 d . . .
C119 C 0.0063(5) 0.2019(7) 0.9859(10) 0.073(5) Uani 1 1 d . . .
H11M H 0.0247 0.2376 1.0139 0.109 Uiso 1 1 calc R . .
H11N H 0.0284 0.1862 0.9942 0.109 Uiso 1 1 calc R . .
H11O H -0.0262 0.1814 1.0260 0.109 Uiso 1 1 calc R . .
C120 C -0.0373(5) 0.2325(6) 0.8497(10) 0.059(4) Uani 1 1 d . . .
H12A H -0.0427 0.2380 0.7740 0.088 Uiso 1 1 calc R . .
H12B H -0.0174 0.2664 0.8856 0.088 Uiso 1 1 calc R . .
H12C H -0.0712 0.2122 0.8852 0.088 Uiso 1 1 calc R . .
C121 C -0.0447(6) 0.1405(5) 0.8219(12) 0.076(5) Uani 1 1 d . . .
H12D H -0.0279 0.1207 0.8445 0.114 Uiso 1 1 calc R . .
H12E H -0.0495 0.1378 0.7436 0.114 Uiso 1 1 calc R . .
H12F H -0.0787 0.1263 0.8572 0.114 Uiso 1 1 calc R . .
O122 O 0.1528(3) 0.3418(3) 0.7752(6) 0.033(2) Uani 1 1 d . . .
C123 C 0.2087(5) 0.3777(5) 0.7410(12) 0.049(4) Uani 1 1 d . . .
H12G H 0.2164 0.3663 0.6719 0.059 Uiso 1 1 calc R . .
H12H H 0.2334 0.3792 0.7965 0.059 Uiso 1 1 calc R . .
C124 C 0.2117(6) 0.4345(5) 0.7282(11) 0.068(5) Uani 1 1 d . . .
H12I H 0.2476 0.4637 0.7389 0.082 Uiso 1 1 calc R . .
H12J H 0.1989 0.4379 0.6568 0.082 Uiso 1 1 calc R . .
C125 C 0.1742(6) 0.4318(5) 0.8216(11) 0.059(4) Uani 1 1 d . . .
H12K H 0.1910 0.4375 0.8931 0.071 Uiso 1 1 calc R . .
H12L H 0.1625 0.4575 0.8107 0.071 Uiso 1 1 calc R . .
C126 C 0.1289(5) 0.3754(5) 0.8088(9) 0.044(4) Uani 1 1 d . . .
H12M H 0.1098 0.3626 0.8776 0.053 Uiso 1 1 calc R . .
H12N H 0.1042 0.3737 0.7531 0.053 Uiso 1 1 calc R . .

loop_
_atom_site_aniso_label
_atom_site_aniso_U_11
_atom_site_aniso_U_22
_atom_site_aniso_U_33
_atom_site_aniso_U_23
_atom_site_aniso_U_13
_atom_site_aniso_U_12
Ti1 0.0222(12) 0.0268(12) 0.0131(11) 0.0016(9) -0.0006(9) 0.0096(11)
N2 0.034(6) 0.020(5) 0.010(5) 0.001(4) 0.000(4) 0.021(5)
C5 0.026(7) 0.025(7) 0.017(6) -0.001(5) -0.003(5) 0.009(6)
N6 0.016(5) 0.034(6) 0.031(6) 0.000(4) 0.008(4) 0.017(5)
C8 0.026(7) 0.033(7) 0.017(6) 0.012(5) 0.005(5) 0.023(6)
C9 0.045(8) 0.042(8) 0.016(6) 0.004(6) 0.005(6) 0.022(7)
C10 0.070(10) 0.046(9) 0.017(7) 0.007(6) -0.005(7) 0.037(8)
C11 0.037(8) 0.043(8) 0.028(7) -0.021(6) -0.021(6) 0.022(7)
C12 0.019(7) 0.050(8) 0.028(7) -0.015(6) -0.007(5) 0.023(6)
C13 0.019(7) 0.040(8) 0.034(7) 0.002(6) -0.017(6) -0.001(6)
C14 0.055(10) 0.063(10) 0.034(8) -0.018(7) -0.016(7) 0.012(8)
C15 0.045(10) 0.064(11) 0.064(10) -0.025(8) -0.011(8) 0.013(8)
C16 0.054(9) 0.026(7) 0.019(6) 0.001(5) 0.004(6) 0.009(7)
C17 0.056(10) 0.049(9) 0.059(10) -0.014(8) 0.009(8) 0.020(8)
C18 0.054(9) 0.041(8) 0.021(7) -0.007(6) 0.016(6) 0.020(7)
C19 0.048(8) 0.041(8) 0.015(6) 0.002(6) 0.005(6) 0.027(7)
C20 0.045(8) 0.071(10) 0.019(6) -0.007(6) -0.006(6) 0.039(8)
C21 0.035(7) 0.063(9) 0.010(6) -0.003(6) -0.002(5) 0.032(7)
C22 0.028(7) 0.045(8) 0.024(7) -0.004(6) -0.013(5) 0.025(7)
C23 0.064(10) 0.070(11) 0.036(8) -0.037(8) -0.037(8) 0.049(9)
C24 0.068(11) 0.086(13) 0.030(9) -0.020(8) 0.001(8) 0.055(10)
C25 0.050(9) 0.075(11) 0.016(7) 0.013(7) 0.003(6) 0.033(9)
C26 0.025(7) 0.066(10) 0.017(7) -0.007(6) -0.020(5) 0.018(7)
C27 0.093(12) 0.074(11) 0.015(7) 0.017(7) -0.001(7) 0.059(10)
C28 0.054(10) 0.071(11) 0.053(10) 0.017(8) -0.008(8) 0.019(9)
C29 0.124(15) 0.107(14) 0.033(9) 0.007(9) 0.022(9) 0.075(13)
C30 0.045(9) 0.049(9) 0.024(7) -0.015(6) -0.009(6) 0.014(7)
C31 0.108(14) 0.046(10) 0.035(8) 0.006(7) -0.006(9) 0.042(10)
C32 0.055(10) 0.037(8) 0.062(10) -0.013(7) -0.033(8) 0.021(7)
C33 0.022(7) 0.045(8) 0.022(6) -0.007(6) -0.016(5) 0.013(6)
C35 0.057(10) 0.088(12) 0.045(9) -0.009(8) 0.008(7) 0.050(10)
C36 0.069(11) 0.135(15) 0.014(7) -0.004(8) -0.001(7) 0.076(11)
C34 0.019(6) 0.038(8) 0.028(7) -0.009(6) -0.013(5) 0.017(6)
C37 0.050(10) 0.096(14) 0.091(12) -0.028(10) 0.009(9) 0.044(10)
O38 0.038(5) 0.032(5) 0.032(5) 0.010(4) 0.018(4) 0.012(4)
C39 0.046(8) 0.029(7) 0.035(8) 0.009(6) 0.021(6) 0.006(7)
C40 0.115(16) 0.029(9) 0.066(12) 0.000(8) 0.001(11) 0.011(10)
C41 0.15(2) 0.044(12) 0.17(2) -0.016(13) 0.068(18) 0.004(13)
C42 0.024(8) 0.030(8) 0.091(12) -0.008(8) -0.001(8) -0.005(7)
Ti43 0.0365(14) 0.0342(14) 0.0190(13) -0.0025(10) -0.0008(10) 0.0212(12)
C45 0.037(7) 0.025(7) 0.013(6) -0.001(5) -0.008(5) 0.011(6)
C46 0.039(7) 0.043(8) 0.016(6) -0.007(5) 0.002(5) 0.027(6)
C47 0.027(7) 0.031(7) 0.019(6) -0.002(5) -0.006(5) 0.009(6)
N48 0.027(6) 0.036(6) 0.013(5) 0.002(4) 0.001(4) 0.016(5)
C49 0.043(8) 0.031(7) 0.011(6) 0.006(5) 0.003(5) 0.024(6)
C50 0.031(8) 0.045(8) 0.036(8) 0.008(6) 0.005(6) 0.019(7)
C51 0.031(8) 0.057(10) 0.033(8) 0.035(7) 0.005(6) 0.006(7)
C52 0.093(13) 0.091(13) 0.014(7) 0.020(8) 0.009(8) 0.066(12)
C53 0.080(11) 0.072(11) 0.007(6) 0.003(7) -0.008(7) 0.049(10)
C54 0.049(9) 0.067(10) 0.016(7) 0.015(6) 0.008(6) 0.040(8)
C56 0.100(13) 0.071(11) 0.027(8) 0.007(8) -0.014(8) 0.051(11)
C57 0.069(11) 0.075(11) 0.037(8) -0.009(8) -0.018(8) 0.028(9)
C58 0.038(8) 0.029(7) 0.021(6) 0.009(6) -0.011(6) 0.010(6)
C59 0.057(10) 0.060(10) 0.057(10) 0.032(8) -0.010(8) 0.013(8)
C60 0.067(10) 0.036(9) 0.047(9) 0.007(7) -0.003(8) 0.015(8)
C61 0.028(7) 0.065(9) 0.029(7) 0.010(7) 0.005(6) 0.026(7)
C62 0.045(8) 0.042(8) 0.008(6) 0.004(5) 0.009(5) 0.022(7)
C63 0.018(7) 0.051(8) 0.018(6) -0.008(6) 0.002(5) 0.012(6)
C64 0.021(7) 0.025(7) 0.018(6) 0.001(5) -0.010(5) -0.009(6)
C65 0.029(7) 0.062(9) 0.023(7) -0.020(7) 0.005(6) 0.025(7)
C66 0.040(8) 0.059(10) 0.034(8) -0.012(7) -0.011(6) 0.028(8)
C67 0.040(8) 0.055(9) 0.032(8) 0.010(7) -0.005(6) 0.029(7)
C68 0.030(7) 0.034(7) 0.024(7) 0.015(6) 0.011(6) 0.022(6)
C69 0.054(9) 0.025(7) 0.060(9) 0.020(7) -0.004(7) 0.027(7)
C70 0.127(15) 0.051(10) 0.058(10) 0.004(8) 0.002(10) 0.064(11)
C71 0.082(12) 0.075(12) 0.058(10) 0.029(9) -0.019(9) 0.038(10)
C72 0.049(8) 0.042(8) 0.020(7) -0.012(6) -0.002(6) 0.028(7)
C73 0.091(12) 0.036(8) 0.068(10) 0.027(8) 0.029(9) 0.039(9)
C74 0.037(8) 0.045(9) 0.036(8) 0.000(7) 0.012(6) 0.002(7)
C75 0.047(9) 0.045(8) 0.029(7) -0.004(6) -0.011(6) 0.030(7)
C76 0.025(7) 0.054(9) 0.037(8) -0.002(7) 0.008(6) 0.017(7)
C77 0.070(12) 0.123(17) 0.078(13) 0.012(12) 0.044(10) 0.040(12)
C78 0.072(12) 0.111(14) 0.085(13) 0.031(11) 0.033(9) 0.069(12)
C79 0.076(13) 0.24(2) 0.026(9) -0.028(12) 0.000(9) 0.095(16)
O80 0.052(6) 0.033(5) 0.027(5) -0.007(4) -0.004(4) 0.027(5)
C81 0.101(13) 0.042(9) 0.055(10) -0.002(7) -0.010(9) 0.057(10)
C82 0.148(19) 0.047(12) 0.113(17) -0.019(11) -0.037(14) 0.053(13)
C83 0.131(16) 0.048(10) 0.053(10) 0.003(8) -0.043(11) 0.035(11)
C84 0.079(12) 0.048(9) 0.029(8) -0.015(7) -0.013(8) 0.032(9)
Ti85 0.0264(12) 0.0275(13) 0.0166(10) 0.0016(9) 0.0010(10) 0.0157(11)
N86 0.027(5) 0.035(6) 0.009(5) 0.003(4) -0.004(4) 0.014(5)
C87 0.069(10) 0.058(9) 0.019(7) 0.001(6) 0.018(7) 0.048(8)
C88 0.020(6) 0.040(8) 0.033(7) 0.003(6) -0.001(5) 0.017(6)
C89 0.035(7) 0.024(7) 0.020(6) 0.013(5) 0.009(5) 0.009(6)
N90 0.019(5) 0.050(7) 0.022(5) 0.004(5) -0.002(4) 0.025(5)
C91 0.017(6) 0.046(8) 0.021(7) 0.013(6) 0.004(5) 0.015(6)
C92 0.049(9) 0.063(10) 0.012(6) -0.001(6) 0.004(6) 0.044(8)
C93 0.063(10) 0.079(12) 0.021(8) 0.001(8) -0.007(7) 0.037(10)
C94 0.078(11) 0.071(11) 0.023(8) 0.018(7) 0.022(7) 0.056(10)
C95 0.044(9) 0.053(9) 0.050(9) 0.035(8) 0.011(7) 0.026(8)
C96 0.035(8) 0.042(8) 0.045(9) -0.003(7) -0.016(6) 0.023(7)
C97 0.102(13) 0.040(9) 0.024(8) 0.014(7) -0.025(8) 0.032(9)
C98 0.092(14) 0.065(12) 0.087(13) -0.007(10) -0.049(11) 0.016(11)
C99 0.139(18) 0.070(13) 0.047(11) -0.004(9) 0.023(11) 0.008(13)
C100 0.067(10) 0.077(11) 0.026(8) -0.016(7) -0.015(7) 0.051(10)
C101 0.072(12) 0.120(15) 0.051(10) -0.039(10) -0.040(9) 0.043(11)
C102 0.153(17) 0.091(13) 0.029(8) -0.022(8) -0.046(10) 0.091(13)
C103 0.031(8) 0.094(12) 0.038(8) 0.019(8) 0.016(6) 0.036(8)
C104 0.046(8) 0.039(8) 0.024(7) 0.014(6) 0.019(6) 0.028(7)
C105 0.023(6) 0.050(8) 0.007(5) -0.004(5) -0.009(5) 0.025(6)
C106 0.026(7) 0.027(7) 0.018(6) 0.006(5) 0.006(5) 0.016(6)
C107 0.033(8) 0.054(9) 0.022(7) -0.010(6) -0.015(6) 0.016(7)
C108 0.043(9) 0.065(10) 0.024(7) -0.010(7) -0.006(6) 0.031(8)
C109 0.073(10) 0.064(10) 0.018(7) -0.007(7) -0.017(7) 0.051(9)
C110 0.040(8) 0.046(8) 0.024(7) -0.002(6) -0.015(6) 0.025(7)
C111 0.095(12) 0.041(9) 0.026(7) -0.008(6) -0.025(8) 0.047(9)
C112 0.105(15) 0.044(11) 0.128(16) 0.019(11) -0.034(13) 0.034(11)
C113 0.133(15) 0.067(11) 0.059(10) -0.035(8) -0.024(10) 0.076(12)
C114 0.053(9) 0.026(7) 0.028(7) -0.011(6) -0.006(6) 0.023(7)
C115 0.071(11) 0.047(9) 0.039(8) 0.003(7) 0.011(7) 0.029(8)
C116 0.083(12) 0.084(12) 0.068(11) 0.020(9) 0.001(9) 0.058(11)
C118 0.021(7) 0.053(8) 0.027(7) -0.005(6) -0.009(5) 0.025(6)
C119 0.051(10) 0.155(17) 0.040(9) 0.008(10) 0.015(8) 0.073(12)
C120 0.064(10) 0.097(12) 0.034(8) 0.012(8) 0.035(7) 0.055(10)
C121 0.054(10) 0.063(11) 0.074(12) -0.013(9) 0.028(9) 0.002(9)
O122 0.031(5) 0.039(5) 0.029(5) -0.007(4) 0.002(4) 0.018(4)
C123 0.034(8) 0.044(9) 0.070(10) -0.004(7) -0.003(7) 0.019(7)
C124 0.096(13) 0.038(9) 0.048(10) 0.010(7) -0.005(9) 0.017(9)
C125 0.103(13) 0.028(8) 0.047(9) -0.010(7) -0.017(9) 0.035(9)
C126 0.066(10) 0.040(8) 0.021(7) -0.012(6) 0.001(6) 0.023(8)

loop_
_geom_bond_atom_site_label_1
_geom_bond_atom_site_label_2
_geom_bond_distance
_geom_bond_site_symmetry_2
_geom_bond_publ_flag
Ti1 C33 1.864(11) . ?
Ti1 N6 1.942(9) . ?
Ti1 N2 1.993(8) . ?
Ti1 O38 2.130(8) . ?
N2 C3 1.424(12) . ?
N2 C7 1.462(12) . ?
C3 C4 1.391(13) . ?
C3 C19 1.549(13) . ?
C4 C5 1.506(13) . ?
C5 C20 1.413(14) . ?
C5 N6 1.476(12) . ?
N6 C21 1.528(12) . ?
C7 C8 1.448(14) . ?
C7 C12 1.460(14) . ?
C8 C9 1.391(14) . ?
C8 C16 1.558(15) . ?
C9 C10 1.388(15) . ?
C10 C11 1.398(16) . ?
C11 C12 1.409(15) . ?
C12 C13 1.585(16) . ?
C13 C15 1.552(16) . ?
C13 C14 1.609(16) . ?
C16 C18 1.577(15) . ?
C16 C17 1.595(15) . ?
C21 C22 1.416(16) . ?
C21 C26 1.455(16) . ?
C22 C23 1.462(15) . ?
C22 C30 1.541(16) . ?
C23 C24 1.401(18) . ?
C24 C25 1.370(18) . ?
C25 C26 1.452(15) . ?
C26 C27 1.611(17) . ?
C27 C29 1.512(18) . ?
C27 C28 1.566(18) . ?
C30 C32 1.546(16) . ?
C30 C31 1.577(18) . ?
C33 C34 1.581(15) . ?
C35 C34 1.543(15) . ?
C36 C34 1.585(15) . ?
C34 C37 1.557(17) . ?
O38 C42 1.503(13) . ?
O38 C39 1.520(13) . ?
C39 C40 1.557(17) . ?
C40 C41 1.38(2) . ?
C41 C42 1.61(2) . ?
Ti43 C75 1.881(12) . ?
Ti43 N44 1.988(8) . ?
Ti43 N48 2.014(8) . ?
Ti43 O80 2.132(8) . ?
N44 C45 1.440(13) . ?
N44 C49 1.528(12) . ?
C45 C61 1.344(14) . ?
C45 C46 1.545(14) . ?
C46 C47 1.393(14) . ?
C47 N48 1.426(13) . ?
C47 C62 1.543(13) . ?
N48 C63 1.464(13) . ?
C49 C50 1.417(15) . ?
C49 C54 1.428(15) . ?
C50 C51 1.477(15) . ?
C50 C58 1.553(16) . ?
C51 C52 1.426(18) . ?
C52 C53 1.408(19) . ?
C53 C54 1.423(14) . ?
C54 C55 1.607(17) . ?
C55 C56 1.543(16) . ?
C55 C57 1.561(16) . ?
C58 C59 1.541(15) . ?
C58 C60 1.584(16) . ?
C63 C64 1.420(15) . ?
C63 C68 1.463(15) . ?
C64 C65 1.420(14) . ?
C64 C72 1.559(15) . ?
C65 C66 1.397(16) . ?
C66 C67 1.415(16) . ?
C67 C68 1.422(15) . ?
C68 C69 1.539(16) . ?
C69 C70 1.546(17) . ?
C69 C71 1.564(16) . ?
C72 C74 1.571(15) . ?
C72 C73 1.582(15) . ?
C75 C76 1.578(16) . ?
C76 C77 1.531(19) . ?
C76 C78 1.535(17) . ?
C76 C79 1.602(17) . ?
O80 C81 1.480(13) . ?
O80 C84 1.491(15) . ?
C81 C82 1.534(19) . ?
C82 C83 1.57(2) . ?
C83 C84 1.558(17) . ?
Ti85 C117 1.896(10) . ?
Ti85 N86 1.974(8) . ?
Ti85 N90 2.010(9) . ?
Ti85 O122 2.128(8) . ?
N86 C87 1.434(14) . ?
N86 C91 1.486(12) . ?
C87 C103 1.425(16) . ?
C87 C88 1.489(14) . ?
C88 C89 1.463(14) . ?
C89 N90 1.433(13) . ?
C89 C104 1.521(13) . ?
N90 C105 1.461(12) . ?
C91 C96 1.424(15) . ?
C91 C92 1.447(15) . ?
C92 C93 1.444(16) . ?
C92 C100 1.575(18) . ?
C93 C94 1.371(18) . ?
C94 C95 1.412(17) . ?
C95 C96 1.444(15) . ?
C96 C97 1.525(17) . ?
C97 C98 1.514(18) . ?
C97 C99 1.60(2) . ?
C100 C101 1.534(16) . ?
C100 C102 1.555(17) . ?
C105 C110 1.391(15) . ?
C105 C106 1.489(15) . ?
C106 C107 1.376(14) . ?
C106 C114 1.556(14) . ?
C107 C108 1.395(16) . ?
C108 C109 1.346(16) . ?
C109 C110 1.430(14) . ?
C110 C111 1.602(16) . ?
C111 C112 1.501(19) . ?
C111 C113 1.559(17) . ?
C114 C115 1.520(16) . ?
C114 C116 1.579(16) . ?
C117 C118 1.494(14) . ?
C118 C120 1.506(15) . ?
C118 C119 1.627(15) . ?
C118 C121 1.634(17) . ?
O122 C123 1.484(13) . ?
O122 C126 1.507(13) . ?
C123 C124 1.613(17) . ?
C124 C125 1.549(19) . ?
C125 C126 1.512(16) . ?
